data_4341642
loop_
_publ_author_name
'Wang, Genxiang'
'Luo, Min'
'Lin, Chensheng'
'Ye, Ning'
'Zhou, Yuqiao'
'Cheng, Wendan'

_publ_section_title
;
 Lanthanum Lead Oxide Hydroxide Nitrates with a Nonlinear Optical Effect.
;
_journal_name_full 'Inorganic chemistry'
_journal_page_first 141111081701007
_journal_paper_doi 10.1021/ic502202a
_journal_year 2014
_chemical_formula_sum 'H12 La N7 O33 Pb8'
_chemical_formula_weight 2434.50
_chemical_name_systematic
; 
 ? 
;
_space_group_IT_number 9
_symmetry_cell_setting monoclinic
_symmetry_space_group_name_Hall 'C -2yc'
_symmetry_space_group_name_H-M 'C 1 c 1'
_atom_sites_solution_primary direct
_atom_sites_solution_secondary difmap
_audit_creation_method SHELXL-97
_cell_angle_alpha 90.00
_cell_angle_beta 111.044(4)
_cell_angle_gamma 90.00
_cell_formula_units_Z 4
_cell_length_a 12.1152(11)
_cell_length_b 29.1414(18)
_cell_length_c 9.7545(8)
_cell_measurement_reflns_used 5027
_cell_measurement_temperature 293(2)
_cell_measurement_theta_max 27.5477
_cell_measurement_theta_min 2.4169
_cell_volume 3214.2(4)
_computing_cell_refinement 'CrystalClear (Rigaku Inc., 2008)'
_computing_data_collection 'CrystalClear (Rigaku Inc., 2008)'
_computing_data_reduction 'CrystalClear (Rigaku Inc., 2008)'
_computing_molecular_graphics 'SHELXL-97 (Sheldrick, 1997)'
_computing_publication_material 'SHELXL-97 (Sheldrick, 1997)'
_computing_structure_refinement 'SHELXL-97 (Sheldrick, 1997)'
_computing_structure_solution 'SHELXS-97 (Sheldrick, 1990)'
_diffrn_ambient_temperature 293(2)
_diffrn_detector_area_resol_mean 14.6306
_diffrn_measured_fraction_theta_full 0.995
_diffrn_measured_fraction_theta_max 0.995
_diffrn_measurement_device
;
Mercury70 (2x2 bin mode)
;
_diffrn_measurement_method CCD_Profile_fitting
_diffrn_radiation_monochromator graphite
_diffrn_radiation_source 'fine-focus sealed tube'
_diffrn_radiation_type MoK\a
_diffrn_radiation_wavelength 0.71073
_diffrn_reflns_av_R_equivalents 0.0818
_diffrn_reflns_av_sigmaI/netI 0.1439
_diffrn_reflns_limit_h_max 12
_diffrn_reflns_limit_h_min -14
_diffrn_reflns_limit_k_max 35
_diffrn_reflns_limit_k_min -35
_diffrn_reflns_limit_l_max 11
_diffrn_reflns_limit_l_min -11
_diffrn_reflns_number 10566
_diffrn_reflns_theta_full 25.50
_diffrn_reflns_theta_max 25.50
_diffrn_reflns_theta_min 2.76
_diffrn_standards_decay_% 0
_diffrn_standards_interval_count none
_diffrn_standards_interval_time none
_exptl_absorpt_coefficient_mu 43.160
_exptl_absorpt_correction_T_max 1.0000
_exptl_absorpt_correction_T_min 0.2707
_exptl_absorpt_correction_type multi-scan
_exptl_crystal_colour White
_exptl_crystal_density_diffrn 5.006
_exptl_crystal_density_method 'not measured'
_exptl_crystal_description Prism
_exptl_crystal_F_000 4104
_exptl_crystal_size_max 0.5000
_exptl_crystal_size_mid 0.4000
_exptl_crystal_size_min 0.1000
_refine_diff_density_max 4.869
_refine_diff_density_min -4.645
_refine_diff_density_rms 0.736
_refine_ls_abs_structure_details 'Flack H D (1983), Acta Cryst. A39, 876-881'
_refine_ls_abs_structure_Flack 0.00
_refine_ls_extinction_coef 0.00010(2)
_refine_ls_extinction_expression Fc^*^=kFc[1+0.001xFc^2^\l^3^/sin(2\q)]^-1/4^
_refine_ls_extinction_method SHELXL
_refine_ls_goodness_of_fit_ref 1.020
_refine_ls_matrix_type full
_refine_ls_number_parameters 443
_refine_ls_number_reflns 5293
_refine_ls_number_restraints 530
_refine_ls_restrained_S_all 0.974
_refine_ls_R_factor_all 0.0710
_refine_ls_R_factor_gt 0.0658
_refine_ls_shift/su_max 0.000
_refine_ls_shift/su_mean 0.000
_refine_ls_structure_factor_coef Fsqd
_refine_ls_weighting_details 'calc w=1/[\s^2^(Fo^2^)+(0.0572P)^2^+0.0000P] where P=(Fo^2^+2Fc^2^)/3'
_refine_ls_weighting_scheme calc
_refine_ls_wR_factor_gt 0.1448
_refine_ls_wR_factor_ref 0.1470
_reflns_number_gt 4048
_reflns_number_total 5293
_reflns_threshold_expression >2sigma(I)
_cod_data_source_file ic502202a_si_002.cif
_cod_data_source_block 1
_cod_depositor_comments
;
The following automatic conversions were performed:

'_exptl_absorpt_correction_type' value 'Multi-scan' changed to
'multi-scan' according to
/home/saulius/struct/COD-crude-data--automatic-downloads/rss-feeds/ACS/lib/dictionaries/cif_core.dic
dictionary named 'cif_core.dic' version 2.4.2 from 2011-04-26.

Automatic conversion script
Id: cif_fix_values 2935 2014-11-11 08:27:57Z andrius 
;
_cod_original_sg_symbol_H-M Cc
_cod_original_formula_sum 'H0 La0.13 N0.93 O4.40 Pb1.07'
_cod_database_code 4341642

loop_
_symmetry_equiv_pos_as_xyz
'x, y, z'
'x, -y, z+1/2'
'x+1/2, y+1/2, z'
'x+1/2, -y+1/2, z+1/2'

loop_
_atom_site_label
_atom_site_type_symbol
_atom_site_fract_x
_atom_site_fract_y
_atom_site_fract_z
_atom_site_U_iso_or_equiv
_atom_site_adp_type
_atom_site_occupancy
_atom_site_symmetry_multiplicity
_atom_site_calc_flag
_atom_site_refinement_flags
Pb1 Pb 0.35990(12) 0.85985(5) 0.01521(15) 0.0199(4) Uani 1 1 d .
Pb2 Pb -0.25383(13) 0.86497(5) -0.25553(15) 0.0195(4) Uani 1 1 d .
Pb3 Pb -0.16813(13) 0.98067(5) -0.35995(16) 0.0192(4) Uani 1 1 d .
Pb4 Pb -0.27905(13) 0.88813(5) -0.64188(15) 0.0212(4) Uani 1 1 d .
Pb5 Pb 0.34067(14) 0.88285(6) -0.35907(17) 0.0311(4) Uani 1 1 d .
Pb6 Pb 0.24979(13) 0.76740(5) -0.27993(15) 0.0207(4) Uani 1 1 d .
Pb7 Pb 0.25029(14) 0.97546(5) -0.07560(16) 0.0220(4) Uani 1 1 d .
Pb8 Pb 0.10289(13) 0.80956(6) -0.65208(15) 0.0230(4) Uani 1 1 d .
La1 La 0.04982(19) 0.87416(8) -0.3156(2) 0.0106(4) Uani 1 1 d .
O1 O -0.102(2) 0.9306(10) -0.509(3) 0.028(3) Uani 1 1 d U
O2 O 0.291(2) 0.8035(11) -0.469(3) 0.032(3) Uani 1 1 d U
O3 O -0.308(2) 0.9247(9) -0.440(3) 0.024(3) Uani 1 1 d U
O4 O 0.132(2) 0.8780(10) -0.519(3) 0.029(3) Uani 1 1 d U
O5 O -0.129(2) 0.8439(10) -0.736(3) 0.030(3) Uani 1 1 d U
O6 O 0.065(2) 0.8001(10) -0.429(3) 0.029(3) Uani 1 1 d U
O7 O 0.390(2) 0.9296(10) -0.105(3) 0.033(3) Uani 1 1 d U
O8 O -0.169(2) 0.8429(10) -0.435(3) 0.023(3) Uani 1 1 d U
O9 O -0.091(2) 0.9138(10) -0.202(3) 0.027(3) Uani 1 1 d U
O10 O 0.018(2) 0.8119(11) -0.149(3) 0.034(4) Uani 1 1 d U
O11 O 0.191(2) 0.9006(10) -0.042(3) 0.030(3) Uani 1 1 d U
O12 O 0.147(2) 0.9473(10) -0.306(3) 0.032(3) Uani 1 1 d U
O13 O 0.228(3) 0.7383(11) 0.199(3) 0.036(5) Uani 1 1 d U
O14 O 0.224(3) 0.8069(11) 0.131(3) 0.036(5) Uani 1 1 d U
O15 O -0.380(3) 1.0296(11) -0.513(3) 0.036(6) Uani 1 1 d U
O16 O -0.404(3) 1.0614(11) -0.717(3) 0.035(6) Uani 1 1 d U
O17 O -0.266(2) 1.0089(10) -0.639(3) 0.031(4) Uani 1 1 d U
O18 O 0.028(2) 0.9646(11) 0.067(3) 0.030(5) Uani 1 1 d U
O19 O 0.050(2) 0.9561(10) 0.294(3) 0.026(5) Uani 1 1 d U
O20 O 0.082(2) 0.9015(10) 0.170(3) 0.030(5) Uani 1 1 d U
O21 O -0.192(3) 0.8945(12) -0.918(3) 0.046(7) Uani 1 1 d U
O22 O -0.104(3) 0.8331(13) -0.947(3) 0.044(6) Uani 1 1 d U
O23 O 0.310(3) 0.7557(11) 0.050(3) 0.039(5) Uani 1 1 d U
O24 O 0.260(2) 0.8429(11) -0.221(3) 0.033(3) Uani 1 1 d U
O25 O 0.446(3) 1.0482(12) -0.048(3) 0.042(6) Uani 1 1 d U
O26 O 0.468(3) 1.0672(12) -0.260(3) 0.047(7) Uani 1 1 d U
O27 O 0.312(3) 1.0334(13) -0.257(3) 0.045(6) Uani 1 1 d U
O28 O -0.031(3) 0.7257(11) -0.087(4) 0.037(5) Uani 1 1 d U
O29 O 0.047(3) 0.6599(12) -0.025(4) 0.044(6) Uani 1 1 d U
O30 O 0.091(3) 0.7003(11) -0.173(4) 0.043(5) Uani 1 1 d U
O31 O 0.663(3) 0.7895(11) -0.047(4) 0.050(7) Uani 1 1 d U
O32 O 0.532(3) 0.8453(11) -0.146(3) 0.039(4) Uani 1 1 d U
O33 O 0.483(3) 0.7742(11) -0.154(3) 0.042(4) Uani 1 1 d U
N1 N -0.350(3) 1.0314(11) -0.624(3) 0.022(8) Uani 1 1 d U
N2 N 0.053(3) 0.9395(11) 0.175(3) 0.018(7) Uani 1 1 d U
N3 N 0.252(3) 0.7629(13) 0.127(4) 0.027(8) Uani 1 1 d U
N4 N -0.141(3) 0.8555(13) -0.867(4) 0.029(9) Uani 1 1 d .
N5 N 0.412(3) 1.0505(14) -0.183(4) 0.037(10) Uani 1 1 d U
N6 N 0.036(4) 0.6940(14) -0.094(5) 0.048(12) Uani 1 1 d .
N7 N 0.561(3) 0.8049(13) -0.108(4) 0.036(9) Uani 1 1 d U

loop_
_atom_site_aniso_label
_atom_site_aniso_U_11
_atom_site_aniso_U_22
_atom_site_aniso_U_33
_atom_site_aniso_U_23
_atom_site_aniso_U_13
_atom_site_aniso_U_12
Pb1 0.0198(8) 0.0154(8) 0.0212(7) 0.0019(6) 0.0033(6) 0.0023(6)
Pb2 0.0217(8) 0.0145(8) 0.0289(8) 0.0000(6) 0.0172(7) -0.0034(6)
Pb3 0.0248(8) 0.0061(7) 0.0289(8) -0.0016(6) 0.0122(6) -0.0016(6)
Pb4 0.0167(8) 0.0257(9) 0.0192(7) -0.0028(6) 0.0042(6) 0.0030(6)
Pb5 0.0240(9) 0.0416(11) 0.0295(9) 0.0101(8) 0.0118(7) -0.0136(8)
Pb6 0.0254(8) 0.0096(8) 0.0270(8) 0.0020(6) 0.0092(6) 0.0035(6)
Pb7 0.0281(9) 0.0097(7) 0.0268(8) -0.0024(6) 0.0080(6) -0.0020(6)
Pb8 0.0237(8) 0.0269(9) 0.0206(7) -0.0035(6) 0.0108(6) 0.0031(7)
La1 0.0113(10) 0.0046(10) 0.0190(9) 0.0010(7) 0.0094(8) 0.0012(7)
O1 0.021(5) 0.033(6) 0.031(5) 0.001(5) 0.010(5) 0.006(5)
O2 0.024(6) 0.037(6) 0.035(6) 0.001(5) 0.010(5) 0.003(5)
O3 0.018(6) 0.030(6) 0.029(6) 0.003(6) 0.013(5) 0.007(6)
O4 0.022(5) 0.035(6) 0.031(5) 0.000(5) 0.012(5) 0.006(5)
O5 0.023(6) 0.036(6) 0.032(6) 0.002(5) 0.011(5) 0.005(5)
O6 0.022(5) 0.035(6) 0.033(5) 0.001(5) 0.013(5) 0.008(5)
O7 0.024(6) 0.040(6) 0.033(6) 0.001(5) 0.009(5) 0.003(5)
O8 0.019(5) 0.031(6) 0.026(5) 0.001(5) 0.017(5) 0.007(5)
O9 0.019(5) 0.032(6) 0.031(5) 0.003(5) 0.011(5) 0.007(5)
O10 0.028(7) 0.040(7) 0.039(7) 0.007(7) 0.015(6) 0.001(6)
O11 0.024(5) 0.035(6) 0.032(5) 0.002(5) 0.010(5) 0.005(5)
O12 0.024(5) 0.038(6) 0.033(5) 0.002(5) 0.008(5) 0.003(5)
O13 0.033(9) 0.039(10) 0.048(9) 0.006(9) 0.029(8) -0.002(8)
O14 0.034(8) 0.037(9) 0.044(8) 0.005(8) 0.021(7) -0.001(7)
O15 0.032(10) 0.043(11) 0.041(10) 0.012(10) 0.022(9) 0.010(9)
O16 0.037(12) 0.044(13) 0.036(11) 0.013(10) 0.026(10) 0.018(10)
O17 0.024(7) 0.037(8) 0.035(7) 0.006(7) 0.013(6) 0.010(7)
O18 0.028(9) 0.038(10) 0.024(9) 0.002(8) 0.011(8) 0.010(8)
O19 0.029(11) 0.035(12) 0.023(10) 0.003(10) 0.020(9) 0.000(10)
O20 0.032(8) 0.031(9) 0.032(8) -0.001(8) 0.018(7) 0.007(8)
O21 0.034(12) 0.052(14) 0.049(12) 0.006(12) 0.010(11) 0.009(12)
O22 0.034(12) 0.067(14) 0.033(11) 0.001(12) 0.012(11) 0.005(12)
O23 0.035(8) 0.039(9) 0.044(8) 0.005(8) 0.018(7) -0.001(8)
O24 0.025(5) 0.038(5) 0.035(5) 0.003(4) 0.009(4) 0.004(4)
O25 0.028(11) 0.061(12) 0.037(11) 0.004(10) 0.010(9) 0.000(10)
O26 0.031(12) 0.076(15) 0.043(12) 0.008(12) 0.023(10) -0.008(12)
O27 0.031(10) 0.063(11) 0.039(10) 0.007(9) 0.011(9) -0.005(9)
O28 0.030(10) 0.035(10) 0.052(10) 0.010(9) 0.022(9) 0.011(9)
O29 0.029(11) 0.041(12) 0.063(11) 0.010(11) 0.018(10) 0.006(10)
O30 0.033(8) 0.047(9) 0.053(9) 0.007(8) 0.020(8) 0.001(8)
O31 0.033(12) 0.038(12) 0.059(12) 0.003(11) -0.006(11) -0.007(11)
O32 0.027(6) 0.042(7) 0.043(6) 0.004(6) 0.008(6) 0.001(6)
O33 0.029(6) 0.041(7) 0.048(7) 0.002(6) 0.003(6) 0.001(6)
N1 0.022(9) 0.022(9) 0.023(8) 0.001(5) 0.010(5) 0.001(5)
N2 0.019(8) 0.018(8) 0.019(8) -0.001(5) 0.008(5) 0.000(5)
N3 0.027(9) 0.026(9) 0.029(9) 0.000(5) 0.011(5) 0.001(5)
N4 0.016(19) 0.03(2) 0.04(2) -0.002(18) 0.012(16) 0.001(15)
N5 0.037(10) 0.036(10) 0.037(10) 0.002(5) 0.012(5) 0.000(5)
N6 0.04(3) 0.03(2) 0.08(3) 0.03(2) 0.03(2) 0.002(19)
N7 0.035(10) 0.034(10) 0.037(10) 0.001(5) 0.012(5) -0.001(5)

loop_
_atom_type_symbol
_atom_type_description
_atom_type_scat_dispersion_real
_atom_type_scat_dispersion_imag
_atom_type_scat_source
N N 0.0061 0.0033 'International Tables Vol C Tables 4.2.6.8 and 6.1.1.4'
H H 0.0000 0.0000 'International Tables Vol C Tables 4.2.6.8 and 6.1.1.4'
O O 0.0106 0.0060 'International Tables Vol C Tables 4.2.6.8 and 6.1.1.4'
Pb Pb -3.3944 10.1111 'International Tables Vol C Tables 4.2.6.8 and 6.1.1.4'
La La -0.2871 2.4523 'International Tables Vol C Tables 4.2.6.8 and 6.1.1.4'

loop_
_geom_angle_atom_site_label_1
_geom_angle_atom_site_label_2
_geom_angle_atom_site_label_3
_geom_angle
O24 Pb1 O11 75.7(10)
O24 Pb1 O7 78.9(10)
O11 Pb1 O7 73.6(10)
O24 Pb1 Pb7 86.5(8)
O11 Pb1 Pb7 39.4(8)
O7 Pb1 Pb7 37.7(7)
O24 Pb1 Pb5 36.0(8)
O11 Pb1 Pb5 85.8(7)
O7 Pb1 Pb5 47.9(7)
Pb7 Pb1 Pb5 72.34(5)
O9 Pb2 O8 77.3(9)
O9 Pb2 O3 73.0(9)
O8 Pb2 O3 73.9(9)
O9 Pb2 La1 39.9(7)
O8 Pb2 La1 41.2(6)
O3 Pb2 La1 81.8(6)
O3 Pb3 O1 73.9(10)
O3 Pb3 O9 73.4(9)
O1 Pb3 O9 76.3(9)
O3 Pb3 O17 82.4(9)
O1 Pb3 O17 72.0(9)
O9 Pb3 O17 144.3(9)
O3 Pb4 O8 75.5(9)
O3 Pb4 O1 72.0(9)
O8 Pb4 O1 73.2(9)
O3 Pb4 O5 146.2(9)
O8 Pb4 O5 77.3(9)
O1 Pb4 O5 81.2(9)
O24 Pb5 O4 77.3(9)
O24 Pb5 O2 71.9(10)
O4 Pb5 O2 69.1(9)
O24 Pb5 O7 73.3(10)
O4 Pb5 O7 116.6(9)
O2 Pb5 O7 142.2(9)
O24 Pb5 O32 76.7(10)
O4 Pb5 O32 149.5(10)
O2 Pb5 O32 88.0(9)
O7 Pb5 O32 70.0(9)
O24 Pb5 Pb1 35.9(7)
O4 Pb5 Pb1 107.9(7)
O2 Pb5 Pb1 100.1(7)
O7 Pb5 Pb1 42.1(6)
O32 Pb5 Pb1 55.3(7)
O24 Pb5 La1 42.4(7)
O4 Pb5 La1 42.5(7)
O2 Pb5 La1 83.8(7)
O7 Pb5 La1 80.4(6)
O32 Pb5 La1 118.0(7)
Pb1 Pb5 La1 66.00(5)
O24 Pb6 O2 75.7(11)
O24 Pb6 O6 73.7(10)
O2 Pb6 O6 75.8(10)
O24 Pb6 O33 81.8(10)
O2 Pb6 O33 80.8(10)
O6 Pb6 O33 149.5(10)
O24 Pb6 Pb8 83.5(7)
O2 Pb6 Pb8 39.0(7)
O6 Pb6 Pb8 40.5(7)
O33 Pb6 Pb8 119.8(7)
O24 Pb6 La1 38.7(7)
O2 Pb6 La1 82.5(7)
O6 Pb6 La1 37.5(7)
O33 Pb6 La1 120.5(7)
Pb8 Pb6 La1 64.76(5)
O7 Pb7 O12 80.3(10)
O7 Pb7 O11 75.4(10)
O12 Pb7 O11 73.6(10)
O7 Pb7 Pb1 41.6(8)
O12 Pb7 Pb1 85.9(7)
O11 Pb7 Pb1 37.4(7)
O4 Pb8 O2 74.3(10)
O4 Pb8 O6 68.4(10)
O2 Pb8 O6 75.3(10)
O4 Pb8 Pb6 79.1(7)
O2 Pb8 Pb6 38.6(7)
O6 Pb8 Pb6 40.3(6)
O12 La1 O6 132.3(10)
O12 La1 O4 70.6(9)
O6 La1 O4 64.4(9)
O12 La1 O24 83.7(9)
O6 La1 O24 67.7(9)
O4 La1 O24 71.0(9)
O12 La1 O10 141.4(9)
O6 La1 O10 73.6(10)
O4 La1 O10 136.4(10)
O24 La1 O10 82.8(9)
O12 La1 O9 88.8(9)
O6 La1 O9 138.1(9)
O4 La1 O9 144.6(9)
O24 La1 O9 136.6(8)
O10 La1 O9 77.0(9)
O12 La1 O8 135.9(9)
O6 La1 O8 74.2(9)
O4 La1 O8 106.5(8)
O24 La1 O8 138.7(9)
O10 La1 O8 71.4(9)
O9 La1 O8 68.5(8)
O12 La1 O1 72.0(9)
O6 La1 O1 111.4(9)
O4 La1 O1 77.5(9)
O24 La1 O1 145.2(10)
O10 La1 O1 131.5(9)
O9 La1 O1 68.8(8)
O8 La1 O1 64.7(9)
O12 La1 O11 65.4(9)
O6 La1 O11 124.6(9)
O4 La1 O11 118.3(9)
O24 La1 O11 63.3(9)
O10 La1 O11 76.2(9)
O9 La1 O11 74.7(8)
O8 La1 O11 135.2(8)
O1 La1 O11 123.4(9)
O12 La1 Pb5 58.3(7)
O6 La1 Pb5 77.2(7)
O4 La1 Pb5 41.2(6)
O24 La1 Pb5 36.6(7)
O10 La1 Pb5 119.1(7)
O9 La1 Pb5 144.2(6)
O8 La1 Pb5 144.8(6)
O1 La1 Pb5 108.6(6)
O11 La1 Pb5 78.6(6)
O12 La1 Pb6 114.9(7)
O6 La1 Pb6 36.1(6)
O4 La1 Pb6 72.3(6)
O24 La1 Pb6 33.8(7)
O10 La1 Pb6 66.7(7)
O9 La1 Pb6 142.9(6)
O8 La1 Pb6 105.0(6)
O1 La1 Pb6 143.6(6)
O11 La1 Pb6 89.2(6)
Pb5 La1 Pb6 58.43(5)
O12 La1 Pb2 121.5(7)
O6 La1 Pb2 103.6(7)
O4 La1 Pb2 140.7(6)
O24 La1 Pb2 142.1(7)
O10 La1 Pb2 59.7(7)
O9 La1 Pb2 34.8(6)
O8 La1 Pb2 36.8(6)
O1 La1 Pb2 72.7(6)
O11 La1 Pb2 99.6(6)
Pb5 La1 Pb2 178.14(7)
Pb6 La1 Pb2 121.24(7)
Pb3 O1 Pb4 102.4(11)
Pb3 O1 La1 103.9(9)
Pb4 O1 La1 108.5(11)
Pb6 O2 Pb8 102.4(11)
Pb6 O2 Pb5 99.5(10)
Pb8 O2 Pb5 105.9(11)
Pb3 O3 Pb4 107.1(11)
Pb3 O3 Pb2 106.8(10)
Pb4 O3 Pb2 102.3(10)
Pb8 O4 Pb5 108.4(11)
Pb8 O4 La1 112.2(12)
Pb5 O4 La1 96.3(9)
N4 O5 Pb4 112(2)
Pb6 O6 Pb8 99.2(10)
Pb6 O6 La1 106.4(10)
Pb8 O6 La1 112.3(12)
Pb7 O7 Pb1 100.7(11)
Pb7 O7 Pb5 119.4(11)
Pb1 O7 Pb5 89.9(10)
Pb4 O8 Pb2 102.4(10)
Pb4 O8 La1 110.5(11)
Pb2 O8 La1 102.0(9)
Pb2 O9 Pb3 104.3(9)
Pb2 O9 La1 105.3(11)
Pb3 O9 La1 104.1(10)
Pb1 O11 Pb7 103.1(11)
Pb1 O11 La1 106.9(11)
Pb7 O11 La1 104.1(10)
Pb7 O12 La1 116.1(12)
N1 O17 Pb3 97(2)
Pb1 O24 Pb5 108.1(12)
Pb1 O24 Pb6 115.8(12)
Pb5 O24 Pb6 110.3(12)
Pb1 O24 La1 113.2(12)
Pb5 O24 La1 101.0(10)
Pb6 O24 La1 107.4(11)
N7 O32 Pb5 133(3)
N7 O33 Pb6 139(3)
O16 N1 O17 121(3)
O16 N1 O15 114(3)
O17 N1 O15 125(3)
O20 N2 O18 121(3)
O20 N2 O19 120(3)
O18 N2 O19 119(3)
O13 N3 O23 128(4)
O13 N3 O14 119(4)
O23 N3 O14 113(4)
O22 N4 O5 124(4)
O22 N4 O21 117(4)
O5 N4 O21 119(4)
O25 N5 O27 118(4)
O25 N5 O26 128(4)
O27 N5 O26 115(3)
O30 N6 O29 122(5)
O30 N6 O28 116(4)
O29 N6 O28 122(4)
O31 N7 O33 114(4)
O31 N7 O32 128(4)
O33 N7 O32 118(4)

loop_
_geom_bond_atom_site_label_1
_geom_bond_atom_site_label_2
_geom_bond_distance
Pb1 O24 2.24(3)
Pb1 O11 2.26(3)
Pb1 O7 2.44(3)
Pb1 Pb7 3.613(2)
Pb1 Pb5 3.636(2)
Pb2 O9 2.33(3)
Pb2 O8 2.41(3)
Pb2 O3 2.42(3)
Pb2 La1 3.937(3)
Pb3 O3 2.28(3)
Pb3 O1 2.39(3)
Pb3 O9 2.45(3)
Pb3 O17 2.68(3)
Pb4 O3 2.37(3)
Pb4 O8 2.38(3)
Pb4 O1 2.41(3)
Pb4 O5 2.65(3)
Pb5 O24 2.25(3)
Pb5 O4 2.46(3)
Pb5 O2 2.53(3)
Pb5 O7 2.70(3)
Pb5 O32 2.73(3)
Pb5 La1 3.706(3)
Pb6 O24 2.26(3)
Pb6 O2 2.32(3)
Pb6 O6 2.38(3)
Pb6 O33 2.65(3)
Pb6 Pb8 3.635(2)
Pb6 La1 3.881(3)
Pb7 O7 2.25(3)
Pb7 O12 2.29(3)
Pb7 O11 2.36(3)
Pb8 O4 2.34(3)
Pb8 O2 2.34(3)
Pb8 O6 2.39(3)
La1 O12 2.42(3)
La1 O6 2.46(3)
La1 O4 2.52(3)
La1 O24 2.55(3)
La1 O10 2.56(3)
La1 O9 2.62(3)
La1 O8 2.65(3)
La1 O1 2.68(3)
La1 O11 2.71(3)
O5 N4 1.28(4)
O13 N3 1.11(4)
O14 N3 1.33(5)
O15 N1 1.26(4)
O16 N1 1.26(4)
O17 N1 1.26(4)
O18 N2 1.23(4)
O19 N2 1.26(4)
O20 N2 1.17(4)
O21 N4 1.30(5)
O22 N4 1.22(4)
O23 N3 1.22(5)
O25 N5 1.23(4)
O26 N5 1.27(5)
O27 N5 1.27(4)
O28 N6 1.25(5)
O29 N6 1.18(5)
O30 N6 1.19(5)
O31 N7 1.24(4)
O32 N7 1.24(5)
O33 N7 1.27(5)
